data_4313485
loop_
_publ_author_name
'Wen-Feng Liaw'
'Wen-Ting Tsai'
'Hung-Bin Gau'
'Chien-Ming Lee'
'Shin-Yuan Chou'
'Wen-Yuan Chen'
'Gene-Hsiang Lee'

_publ_section_title
;
 Dinuclear Iron(II)-Cyanocarbonyl Complexes Linked by Two/Three Bridging
 Ethylthiolates: Relevance to the Active Site of [Fe] Hydrogenases
;
_journal_name_full 'Inorganic Chemistry'
_journal_page_first 2783
_journal_page_last 2788
_journal_paper_doi 10.1021/ic0261225
_journal_volume 42
_journal_year 2003
_chemical_formula_sum 'C48 H45 Fe2 N3 O4 P2 S3'
_chemical_formula_weight 997.69
_chemical_name_systematic
;
  ?
;
_space_group_IT_number 14
_symmetry_cell_setting monoclinic
_symmetry_space_group_name_Hall '-P 2ybc'
_symmetry_space_group_name_H-M 'P 1 21/c 1'
_atom_sites_solution_hydrogens geom
_atom_sites_solution_primary direct
_atom_sites_solution_secondary difmap
_audit_creation_method SHELXL-97
_cell_angle_alpha 90.00
_cell_angle_beta 97.193(2)
_cell_angle_gamma 90.00
_cell_formula_units_Z 4
_cell_length_a 10.9062(12)
_cell_length_b 13.1631(14)
_cell_length_c 34.002(4)
_cell_measurement_temperature 293(2)
_cell_volume 4842.9(9)
_computing_structure_refinement 'SHELXL-97 (Sheldrick, 1997)'
_computing_structure_solution 'SHELXS-97 (Sheldrick, 1990)'
_diffrn_ambient_temperature 293(2)
_diffrn_measured_fraction_theta_full 1.000
_diffrn_measured_fraction_theta_max 1.000
_diffrn_radiation_monochromator graphite
_diffrn_radiation_source 'fine-focus sealed tube'
_diffrn_radiation_type MoK\a
_diffrn_radiation_wavelength 0.71073
_diffrn_reflns_av_R_equivalents 0.0692
_diffrn_reflns_av_sigmaI/netI 0.1782
_diffrn_reflns_limit_h_max 12
_diffrn_reflns_limit_h_min -12
_diffrn_reflns_limit_k_max 14
_diffrn_reflns_limit_k_min -12
_diffrn_reflns_limit_l_max 37
_diffrn_reflns_limit_l_min -37
_diffrn_reflns_number 21618
_diffrn_reflns_theta_full 23.26
_diffrn_reflns_theta_max 23.26
_diffrn_reflns_theta_min 1.21
_exptl_absorpt_coefficient_mu 0.840
_exptl_crystal_density_diffrn 1.368
_exptl_crystal_density_method 'not measured'
_exptl_crystal_F_000 2064
_refine_diff_density_max 0.277
_refine_diff_density_min -0.290
_refine_diff_density_rms 0.062
_refine_ls_extinction_method none
_refine_ls_goodness_of_fit_ref 0.843
_refine_ls_hydrogen_treatment mixed
_refine_ls_matrix_type full
_refine_ls_number_parameters 562
_refine_ls_number_reflns 6948
_refine_ls_number_restraints 0
_refine_ls_restrained_S_all 0.843
_refine_ls_R_factor_all 0.1263
_refine_ls_R_factor_gt 0.0405
_refine_ls_shift/su_max 0.001
_refine_ls_shift/su_mean 0.000
_refine_ls_structure_factor_coef Fsqd
_refine_ls_weighting_details 'calc w=1/[\s^2^(Fo^2^)+(0.0350P)^2^+0.0000P] where P=(Fo^2^+2Fc^2^)/3'
_refine_ls_weighting_scheme calc
_refine_ls_wR_factor_gt 0.0784
_refine_ls_wR_factor_ref 0.1215
_reflns_number_gt 2615
_reflns_number_total 6948
_reflns_threshold_expression >2sigma(I)
_cod_data_source_file ic0261225si20030213_075732_1.cif
_cod_data_source_block liaw117n
_cod_original_cell_volume 4842.8(9)
_cod_database_code 4313485

loop_
_symmetry_equiv_pos_as_xyz
'x, y, z'
'-x, y+1/2, -z+1/2'
'-x, -y, -z'
'x, -y-1/2, z-1/2'

loop_
_atom_site_label
_atom_site_type_symbol
_atom_site_fract_x
_atom_site_fract_y
_atom_site_fract_z
_atom_site_U_iso_or_equiv
_atom_site_adp_type
_atom_site_occupancy
_atom_site_symmetry_multiplicity
_atom_site_calc_flag
_atom_site_refinement_flags
_atom_site_disorder_assembly
_atom_site_disorder_group
Fe1 Fe 0.30435(10) 0.77873(9) 0.04166(3) 0.0566(4) Uani 1 1 d . . .
Fe2 Fe 0.11917(10) 0.74753(9) -0.03320(3) 0.0579(4) Uani 1 1 d . . .
S1 S 0.28126(18) 0.86106(16) -0.01923(5) 0.0608(6) Uani 1 1 d . . .
S2 S 0.26252(17) 0.63809(15) 0.00121(5) 0.0597(6) Uani 1 1 d . . .
S3 S 0.09084(18) 0.79161(16) 0.03122(5) 0.0615(6) Uani 1 1 d . . .
N1 N 0.3024(8) 0.6624(6) 0.1198(2) 0.117(3) Uani 1 1 d . . .
N2 N 0.1974(7) 0.7125(6) -0.11630(19) 0.109(3) Uani 1 1 d . . .
O1 O 0.3258(5) 0.9618(4) 0.09035(15) 0.0819(19) Uani 1 1 d . . .
O2 O 0.5684(5) 0.7416(5) 0.04648(17) 0.094(2) Uani 1 1 d . . .
O3 O -0.0496(6) 0.5758(5) -0.0458(2) 0.121(3) Uani 1 1 d . . .
O4 O -0.0648(6) 0.8939(5) -0.06645(19) 0.117(3) Uani 1 1 d . . .
C1 C 0.3189(7) 0.8905(6) 0.0714(2) 0.056(2) Uani 1 1 d . . .
C2 C 0.4639(8) 0.7592(6) 0.0445(2) 0.071(3) Uani 1 1 d . . .
C3 C 0.3043(8) 0.7019(7) 0.0900(2) 0.074(3) Uani 1 1 d . . .
C4 C 0.0148(8) 0.6448(7) -0.0406(2) 0.076(3) Uani 1 1 d . . .
C5 C 0.1684(7) 0.7241(6) -0.0852(2) 0.068(2) Uani 1 1 d . . .
C6 C 0.0091(8) 0.8372(7) -0.0535(3) 0.081(3) Uani 1 1 d . . .
C7 C 0.3887(6) 0.6142(6) -0.0282(2) 0.072(2) Uani 1 1 d . . .
H7A H 0.4001 0.6733 -0.0444 0.087 Uiso 1 1 calc R . .
H7B H 0.4647 0.6034 -0.0106 0.087 Uiso 1 1 calc R . .
C8 C 0.0222(7) 0.6885(6) 0.0566(2) 0.093(3) Uani 1 1 d . . .
H8A H 0.0470 0.6239 0.0464 0.112 Uiso 1 1 calc R . .
H8B H 0.0516 0.6912 0.0847 0.112 Uiso 1 1 calc R . .
C9 C 0.2196(7) 0.9874(6) -0.0132(2) 0.079(3) Uani 1 1 d . . .
H9A H 0.1722 1.0086 -0.0379 0.094 Uiso 1 1 calc R . .
H9B H 0.1643 0.9857 0.0070 0.094 Uiso 1 1 calc R . .
C10 C 0.3628(7) 0.5224(6) -0.0546(2) 0.099(3) Uani 1 1 d . . .
H10A H 0.3378 0.4666 -0.0393 0.149 Uiso 1 1 calc R . .
H10B H 0.4362 0.5042 -0.0659 0.149 Uiso 1 1 calc R . .
H10C H 0.2979 0.5381 -0.0755 0.149 Uiso 1 1 calc R . .
C11 C 0.3221(8) 1.0642(6) -0.0015(2) 0.117(4) Uani 1 1 d . . .
H11A H 0.3632 1.0477 0.0244 0.176 Uiso 1 1 calc R . .
H11B H 0.2872 1.1311 -0.0010 0.176 Uiso 1 1 calc R . .
H11C H 0.3805 1.0622 -0.0204 0.176 Uiso 1 1 calc R . .
C12 C -0.1143(8) 0.6967(8) 0.0507(3) 0.162(5) Uani 1 1 d . . .
H12A H -0.1382 0.7648 0.0564 0.243 Uiso 1 1 calc R . .
H12B H -0.1487 0.6501 0.0680 0.243 Uiso 1 1 calc R . .
H12C H -0.1446 0.6805 0.0237 0.243 Uiso 1 1 calc R . .
P1 P 0.47934(17) 0.15886(15) 0.18858(5) 0.0443(5) Uani 1 1 d . . .
P2 P 0.23996(17) 0.14995(15) 0.22129(5) 0.0454(5) Uani 1 1 d . . .
N3 N 0.3762(4) 0.1225(4) 0.21460(14) 0.0454(16) Uani 1 1 d . . .
C13 C 0.6070(6) 0.2123(5) 0.22087(19) 0.0397(18) Uani 1 1 d . . .
C14 C 0.6067(6) 0.2114(5) 0.2612(2) 0.053(2) Uani 1 1 d . . .
H14 H 0.5404 0.1838 0.2723 0.064 Uiso 1 1 calc R . .
C15 C 0.7057(8) 0.2518(6) 0.2850(2) 0.067(2) Uani 1 1 d . . .
H15 H 0.7047 0.2530 0.3123 0.081 Uiso 1 1 calc R . .
C16 C 0.8059(7) 0.2904(6) 0.2695(3) 0.071(3) Uani 1 1 d . . .
H16 H 0.8726 0.3163 0.2863 0.085 Uiso 1 1 calc R . .
C17 C 0.8078(7) 0.2909(6) 0.2294(3) 0.069(3) Uani 1 1 d . . .
H17 H 0.8750 0.3179 0.2187 0.083 Uiso 1 1 calc R . .
C18 C 0.7091(7) 0.2511(6) 0.2053(2) 0.059(2) Uani 1 1 d . . .
H18 H 0.7106 0.2502 0.1780 0.070 Uiso 1 1 calc R . .
C19 C 0.4323(6) 0.2503(6) 0.1515(2) 0.0439(19) Uani 1 1 d . . .
C20 C 0.4434(6) 0.3531(6) 0.1608(2) 0.061(2) Uani 1 1 d . . .
H20 H 0.4823 0.3733 0.1855 0.073 Uiso 1 1 calc R . .
C21 C 0.3966(7) 0.4250(7) 0.1334(3) 0.076(3) Uani 1 1 d . . .
H21 H 0.4044 0.4936 0.1397 0.091 Uiso 1 1 calc R . .
C22 C 0.3395(8) 0.3965(7) 0.0975(3) 0.081(3) Uani 1 1 d . . .
H22 H 0.3084 0.4457 0.0793 0.097 Uiso 1 1 calc R . .
C23 C 0.3271(7) 0.2948(8) 0.0878(2) 0.081(3) Uani 1 1 d . . .
H23 H 0.2884 0.2757 0.0629 0.097 Uiso 1 1 calc R . .
C24 C 0.3725(6) 0.2209(6) 0.1151(2) 0.066(2) Uani 1 1 d . . .
H24 H 0.3626 0.1523 0.1088 0.079 Uiso 1 1 calc R . .
C25 C 0.5350(6) 0.0496(6) 0.1657(2) 0.0425(19) Uani 1 1 d . . .
C26 C 0.6049(6) 0.0588(6) 0.1339(2) 0.057(2) Uani 1 1 d . . .
H26 H 0.6214 0.1228 0.1243 0.069 Uiso 1 1 calc R . .
C27 C 0.6493(7) -0.0270(8) 0.1167(2) 0.066(3) Uani 1 1 d . . .
H27 H 0.6946 -0.0206 0.0954 0.079 Uiso 1 1 calc R . .
C28 C 0.6263(7) -0.1213(7) 0.1312(3) 0.070(3) Uani 1 1 d . . .
H28 H 0.6567 -0.1789 0.1199 0.084 Uiso 1 1 calc R . .
C29 C 0.5589(7) -0.1308(7) 0.1621(2) 0.065(2) Uani 1 1 d . . .
H29 H 0.5437 -0.1949 0.1719 0.078 Uiso 1 1 calc R . .
C30 C 0.5135(6) -0.0469(6) 0.1788(2) 0.054(2) Uani 1 1 d . . .
H30 H 0.4666 -0.0551 0.1996 0.064 Uiso 1 1 calc R . .
C31 C 0.1954(6) 0.2780(5) 0.2103(2) 0.0433(19) Uani 1 1 d . . .
C32 C 0.2518(7) 0.3557(7) 0.2327(2) 0.064(2) Uani 1 1 d . . .
H32 H 0.3085 0.3395 0.2546 0.077 Uiso 1 1 calc R . .
C33 C 0.2277(8) 0.4561(7) 0.2242(3) 0.082(3) Uani 1 1 d . . .
H33 H 0.2660 0.5065 0.2405 0.098 Uiso 1 1 calc R . .
C34 C 0.1477(9) 0.4818(7) 0.1918(3) 0.093(3) Uani 1 1 d . . .
H34 H 0.1320 0.5496 0.1853 0.112 Uiso 1 1 calc R . .
C35 C 0.0908(8) 0.4055(8) 0.1691(3) 0.083(3) Uani 1 1 d . . .
H35 H 0.0353 0.4226 0.1470 0.100 Uiso 1 1 calc R . .
C36 C 0.1127(7) 0.3040(6) 0.1777(2) 0.064(2) Uani 1 1 d . . .
H36 H 0.0722 0.2539 0.1618 0.077 Uiso 1 1 calc R . .
C37 C 0.2239(6) 0.1301(6) 0.27227(19) 0.047(2) Uani 1 1 d . . .
C38 C 0.2900(7) 0.0538(7) 0.2919(2) 0.076(3) Uani 1 1 d . . .
H38 H 0.3464 0.0169 0.2793 0.091 Uiso 1 1 calc R . .
C39 C 0.2737(8) 0.0315(7) 0.3300(3) 0.098(3) Uani 1 1 d . . .
H39 H 0.3193 -0.0203 0.3434 0.117 Uiso 1 1 calc R . .
C40 C 0.1905(9) 0.0852(8) 0.3484(2) 0.088(3) Uani 1 1 d . . .
H40 H 0.1795 0.0693 0.3744 0.106 Uiso 1 1 calc R . .
C41 C 0.1236(7) 0.1612(7) 0.3296(3) 0.077(3) Uani 1 1 d . . .
H41 H 0.0669 0.1974 0.3423 0.093 Uiso 1 1 calc R . .
C42 C 0.1408(7) 0.1841(6) 0.2914(2) 0.062(2) Uani 1 1 d . . .
H42 H 0.0959 0.2367 0.2783 0.075 Uiso 1 1 calc R . .
C43 C 0.1312(7) 0.0672(5) 0.1945(2) 0.046(2) Uani 1 1 d . . .
C44 C 0.1624(7) 0.0123(6) 0.1633(2) 0.062(2) Uani 1 1 d . . .
H44 H 0.2417 0.0184 0.1562 0.074 Uiso 1 1 calc R . .
C45 C 0.0792(8) -0.0523(6) 0.1418(2) 0.063(2) Uani 1 1 d . . .
H45 H 0.1023 -0.0897 0.1208 0.075 Uiso 1 1 calc R . .
C46 C -0.0375(8) -0.0601(6) 0.1522(2) 0.074(3) Uani 1 1 d . . .
H46 H -0.0945 -0.1029 0.1379 0.089 Uiso 1 1 calc R . .
C47 C -0.0712(7) -0.0058(7) 0.1833(2) 0.081(3) Uani 1 1 d . . .
H47 H -0.1508 -0.0116 0.1902 0.097 Uiso 1 1 calc R . .
C48 C 0.0127(7) 0.0571(6) 0.2042(2) 0.071(3) Uani 1 1 d . . .
H48 H -0.0106 0.0939 0.2254 0.085 Uiso 1 1 calc R . .

loop_
_atom_site_aniso_label
_atom_site_aniso_U_11
_atom_site_aniso_U_22
_atom_site_aniso_U_33
_atom_site_aniso_U_23
_atom_site_aniso_U_13
_atom_site_aniso_U_12
Fe1 0.0667(8) 0.0531(8) 0.0496(7) -0.0056(6) 0.0054(6) 0.0003(7)
Fe2 0.0636(8) 0.0579(9) 0.0516(7) 0.0022(6) 0.0044(6) -0.0066(7)
S1 0.0732(15) 0.0554(16) 0.0567(13) -0.0019(12) 0.0195(11) -0.0106(12)
S2 0.0659(15) 0.0530(15) 0.0599(13) -0.0039(12) 0.0068(11) -0.0024(12)
S3 0.0680(15) 0.0576(15) 0.0618(13) 0.0072(12) 0.0199(11) -0.0022(12)
N1 0.214(9) 0.068(6) 0.068(6) 0.028(5) 0.014(6) 0.027(6)
N2 0.141(7) 0.135(8) 0.055(5) -0.014(5) 0.031(5) -0.021(6)
O1 0.090(4) 0.072(5) 0.081(4) -0.033(4) -0.001(3) 0.001(4)
O2 0.070(4) 0.077(5) 0.132(5) -0.027(4) 0.002(4) -0.001(4)
O3 0.098(6) 0.083(6) 0.171(7) 0.007(5) -0.022(5) -0.035(4)
O4 0.120(6) 0.116(7) 0.107(5) 0.023(5) -0.012(4) 0.038(5)
C1 0.056(5) 0.064(7) 0.048(5) -0.006(5) 0.005(4) 0.005(5)
C2 0.058(6) 0.063(7) 0.088(6) -0.031(5) -0.006(5) 0.000(6)
C3 0.099(7) 0.057(7) 0.063(6) -0.013(5) -0.002(5) 0.010(5)
C4 0.074(7) 0.082(8) 0.067(6) 0.008(6) -0.008(5) -0.015(6)
C5 0.080(6) 0.061(6) 0.060(6) 0.004(5) -0.010(5) -0.012(5)
C6 0.079(8) 0.083(8) 0.078(7) 0.014(6) -0.001(5) 0.009(6)
C7 0.059(6) 0.070(7) 0.089(6) -0.025(5) 0.010(5) 0.004(5)
C8 0.089(7) 0.083(8) 0.112(7) 0.022(6) 0.035(6) -0.030(6)
C9 0.119(8) 0.048(6) 0.074(6) 0.014(5) 0.030(5) 0.000(6)
C10 0.100(7) 0.084(8) 0.115(8) -0.056(6) 0.019(6) 0.002(6)
C11 0.178(11) 0.061(7) 0.117(8) -0.007(6) 0.035(7) -0.043(7)
C12 0.098(9) 0.196(13) 0.199(11) 0.069(10) 0.047(8) -0.045(9)
P1 0.0428(13) 0.0428(14) 0.0472(12) 0.0007(11) 0.0054(10) -0.0009(11)
P2 0.0433(13) 0.0433(14) 0.0493(13) -0.0005(11) 0.0051(10) -0.0002(11)
N3 0.034(4) 0.051(4) 0.053(4) 0.005(3) 0.012(3) -0.001(3)
C13 0.036(5) 0.038(5) 0.046(5) -0.005(4) 0.006(4) 0.000(4)
C14 0.056(5) 0.061(6) 0.044(5) -0.009(4) 0.004(4) 0.001(4)
C15 0.070(6) 0.082(7) 0.047(5) -0.016(5) -0.003(5) 0.007(5)
C16 0.057(6) 0.075(7) 0.077(7) -0.026(6) -0.007(5) 0.003(5)
C17 0.044(6) 0.072(7) 0.093(7) -0.018(6) 0.013(5) -0.018(5)
C18 0.053(5) 0.067(6) 0.055(5) -0.012(5) 0.008(4) -0.005(5)
C19 0.041(5) 0.048(6) 0.043(5) 0.000(4) 0.004(4) -0.004(4)
C20 0.062(6) 0.046(6) 0.072(6) 0.014(6) -0.002(4) 0.000(5)
C21 0.067(7) 0.072(8) 0.088(7) -0.006(7) 0.006(5) -0.014(6)
C22 0.072(7) 0.047(7) 0.125(9) 0.042(7) 0.019(6) 0.008(6)
C23 0.078(7) 0.093(8) 0.065(6) 0.003(7) -0.014(5) 0.004(7)
C24 0.073(6) 0.046(6) 0.073(6) 0.012(5) -0.010(5) 0.006(5)
C25 0.033(5) 0.046(6) 0.048(5) -0.008(4) 0.004(4) 0.002(4)
C26 0.059(6) 0.057(6) 0.055(5) 0.008(5) 0.003(4) 0.003(5)
C27 0.059(6) 0.093(8) 0.047(5) -0.016(6) 0.012(4) 0.014(6)
C28 0.066(7) 0.056(7) 0.080(7) -0.018(6) -0.020(5) 0.013(6)
C29 0.071(6) 0.051(7) 0.073(6) 0.002(6) 0.005(5) 0.005(5)
C30 0.057(6) 0.036(5) 0.068(6) -0.002(5) 0.009(4) 0.002(5)
C31 0.041(5) 0.039(6) 0.050(5) -0.001(4) 0.007(4) 0.003(4)
C32 0.069(6) 0.051(6) 0.071(6) 0.004(6) 0.001(5) -0.001(5)
C33 0.091(8) 0.062(8) 0.087(8) -0.015(6) -0.003(6) -0.004(6)
C34 0.115(10) 0.043(7) 0.124(10) -0.005(7) 0.023(7) 0.007(7)
C35 0.081(7) 0.076(8) 0.089(7) 0.030(7) -0.004(6) 0.032(7)
C36 0.065(6) 0.057(7) 0.068(6) -0.001(5) 0.001(5) 0.008(5)
C37 0.049(5) 0.045(6) 0.045(5) 0.007(4) 0.001(4) 0.005(4)
C38 0.102(7) 0.087(8) 0.042(5) 0.012(5) 0.022(5) 0.030(6)
C39 0.110(8) 0.104(9) 0.079(8) 0.024(7) 0.017(6) 0.060(7)
C40 0.125(9) 0.097(9) 0.044(6) 0.010(6) 0.017(6) 0.011(7)
C41 0.088(7) 0.073(8) 0.072(7) 0.002(6) 0.017(5) 0.024(6)
C42 0.078(6) 0.063(7) 0.049(5) 0.012(5) 0.016(5) 0.009(5)
C43 0.046(5) 0.046(5) 0.045(5) -0.002(4) 0.003(4) 0.001(4)
C44 0.054(6) 0.062(7) 0.069(6) -0.003(5) 0.008(5) -0.024(5)
C45 0.073(7) 0.056(6) 0.058(5) -0.014(5) 0.002(5) -0.008(5)
C46 0.052(6) 0.081(7) 0.085(7) 0.003(6) -0.014(5) -0.021(6)
C47 0.056(6) 0.110(9) 0.079(7) -0.021(6) 0.021(5) -0.002(6)
C48 0.047(6) 0.087(7) 0.079(6) -0.036(5) 0.008(5) -0.021(5)

loop_
_atom_type_symbol
_atom_type_description
_atom_type_scat_dispersion_real
_atom_type_scat_dispersion_imag
_atom_type_scat_source
C C 0.0033 0.0016 'International Tables Vol C Tables 4.2.6.8 and 6.1.1.4'
H H 0.0000 0.0000 'International Tables Vol C Tables 4.2.6.8 and 6.1.1.4'
N N 0.0061 0.0033 'International Tables Vol C Tables 4.2.6.8 and 6.1.1.4'
O O 0.0106 0.0060 'International Tables Vol C Tables 4.2.6.8 and 6.1.1.4'
P P 0.1023 0.0942 'International Tables Vol C Tables 4.2.6.8 and 6.1.1.4'
S S 0.1246 0.1234 'International Tables Vol C Tables 4.2.6.8 and 6.1.1.4'
Fe Fe 0.3463 0.8444 'International Tables Vol C Tables 4.2.6.8 and 6.1.1.4'

loop_
_geom_angle_atom_site_label_1
_geom_angle_atom_site_label_2
_geom_angle_atom_site_label_3
_geom_angle
_geom_angle_site_symmetry_1
_geom_angle_site_symmetry_3
_geom_angle_publ_flag
C2 Fe1 C1 94.2(3) . . ?
C2 Fe1 C3 89.0(4) . . ?
C1 Fe1 C3 87.6(3) . . ?
C2 Fe1 S3 173.0(3) . . ?
C1 Fe1 S3 92.5(2) . . ?
C3 Fe1 S3 93.5(3) . . ?
C2 Fe1 S2 92.1(3) . . ?
C1 Fe1 S2 173.6(2) . . ?
C3 Fe1 S2 93.8(2) . . ?
S3 Fe1 S2 81.26(8) . . ?
C2 Fe1 S1 96.6(3) . . ?
C1 Fe1 S1 96.5(2) . . ?
C3 Fe1 S1 172.8(3) . . ?
S3 Fe1 S1 80.47(7) . . ?
S2 Fe1 S1 81.51(8) . . ?
C4 Fe2 C6 93.5(4) . . ?
C4 Fe2 C5 89.7(4) . . ?
C6 Fe2 C5 90.2(4) . . ?
C4 Fe2 S1 170.0(3) . . ?
C6 Fe2 S1 96.5(3) . . ?
C5 Fe2 S1 89.9(2) . . ?
C4 Fe2 S3 99.6(3) . . ?
C6 Fe2 S3 92.1(3) . . ?
C5 Fe2 S3 170.2(2) . . ?
S1 Fe2 S3 80.44(7) . . ?
C4 Fe2 S2 88.7(3) . . ?
C6 Fe2 S2 172.9(3) . . ?
C5 Fe2 S2 96.6(2) . . ?
S1 Fe2 S2 81.32(8) . . ?
S3 Fe2 S2 80.86(7) . . ?
C9 S1 Fe2 109.3(3) . . ?
C9 S1 Fe1 109.1(2) . . ?
Fe2 S1 Fe1 82.92(7) . . ?
C7 S2 Fe1 110.9(3) . . ?
C7 S2 Fe2 109.6(3) . . ?
Fe1 S2 Fe2 82.76(8) . . ?
C8 S3 Fe1 109.8(3) . . ?
C8 S3 Fe2 111.9(3) . . ?
Fe1 S3 Fe2 82.91(7) . . ?
O1 C1 Fe1 178.7(7) . . ?
O2 C2 Fe1 176.9(9) . . ?
N1 C3 Fe1 175.3(8) . . ?
O3 C4 Fe2 177.5(10) . . ?
N2 C5 Fe2 178.5(9) . . ?
O4 C6 Fe2 178.3(10) . . ?
C10 C7 S2 111.4(5) . . ?
C12 C8 S3 110.3(6) . . ?
C11 C9 S1 111.6(6) . . ?
N3 P1 C19 116.0(3) . . ?
N3 P1 C25 107.7(3) . . ?
C19 P1 C25 108.8(3) . . ?
N3 P1 C13 108.9(3) . . ?
C19 P1 C13 107.5(3) . . ?
C25 P1 C13 107.6(3) . . ?
N3 P2 C43 111.6(3) . . ?
N3 P2 C31 115.1(3) . . ?
C43 P2 C31 109.0(3) . . ?
N3 P2 C37 108.5(3) . . ?
C43 P2 C37 105.5(3) . . ?
C31 P2 C37 106.6(4) . . ?
P2 N3 P1 139.3(4) . . ?
C14 C13 C18 119.2(6) . . ?
C14 C13 P1 120.4(6) . . ?
C18 C13 P1 120.3(5) . . ?
C13 C14 C15 119.0(7) . . ?
C16 C15 C14 121.6(7) . . ?
C17 C16 C15 119.9(8) . . ?
C16 C17 C18 119.1(7) . . ?
C17 C18 C13 121.1(7) . . ?
C24 C19 C20 119.6(7) . . ?
C24 C19 P1 120.7(6) . . ?
C20 C19 P1 119.3(6) . . ?
C21 C20 C19 119.9(8) . . ?
C22 C21 C20 120.6(9) . . ?
C21 C22 C23 120.3(9) . . ?
C22 C23 C24 120.1(8) . . ?
C19 C24 C23 119.4(8) . . ?
C30 C25 C26 117.4(7) . . ?
C30 C25 P1 121.5(6) . . ?
C26 C25 P1 121.0(7) . . ?
C27 C26 C25 120.4(8) . . ?
C28 C27 C26 119.7(8) . . ?
C29 C28 C27 120.1(9) . . ?
C30 C29 C28 120.4(8) . . ?
C29 C30 C25 121.8(7) . . ?
C32 C31 C36 117.6(7) . . ?
C32 C31 P2 119.7(6) . . ?
C36 C31 P2 122.5(6) . . ?
C33 C32 C31 122.6(8) . . ?
C34 C33 C32 119.8(9) . . ?
C33 C34 C35 118.4(9) . . ?
C34 C35 C36 122.3(9) . . ?
C31 C36 C35 119.3(8) . . ?
C38 C37 C42 119.2(7) . . ?
C38 C37 P2 118.3(6) . . ?
C42 C37 P2 122.3(6) . . ?
C39 C38 C37 120.1(8) . . ?
C38 C39 C40 119.9(8) . . ?
C41 C40 C39 121.1(8) . . ?
C40 C41 C42 118.9(8) . . ?
C41 C42 C37 120.7(7) . . ?
C44 C43 C48 117.9(7) . . ?
C44 C43 P2 120.6(6) . . ?
C48 C43 P2 121.6(6) . . ?
C43 C44 C45 121.7(7) . . ?
C46 C45 C44 118.8(8) . . ?
C47 C46 C45 120.7(8) . . ?
C48 C47 C46 119.5(8) . . ?
C47 C48 C43 121.4(8) . . ?

loop_
_geom_bond_atom_site_label_1
_geom_bond_atom_site_label_2
_geom_bond_distance
_geom_bond_site_symmetry_2
_geom_bond_publ_flag
Fe1 C2 1.750(8) . ?
Fe1 C1 1.782(8) . ?
Fe1 C3 1.930(9) . ?
Fe1 S3 2.317(2) . ?
Fe1 S2 2.317(2) . ?
Fe1 S1 2.322(2) . ?
Fe2 C4 1.765(9) . ?
Fe2 C6 1.761(9) . ?
Fe2 C5 1.935(8) . ?
Fe2 S1 2.318(2) . ?
Fe2 S3 2.323(2) . ?
Fe2 S2 2.330(2) . ?
S1 C9 1.816(7) . ?
S2 C7 1.827(7) . ?
S3 C8 1.819(7) . ?
N1 C3 1.143(8) . ?
N2 C5 1.152(8) . ?
O1 C1 1.135(8) . ?
O2 C2 1.156(7) . ?
O3 C4 1.149(8) . ?
O4 C6 1.146(8) . ?
C7 C10 1.511(8) . ?
C8 C12 1.481(9) . ?
C9 C11 1.522(9) . ?
P1 N3 1.589(5) . ?
P1 C19 1.772(7) . ?
P1 C25 1.779(7) . ?
P1 C13 1.805(6) . ?
P2 N3 1.573(5) . ?
P2 C43 1.775(7) . ?
P2 C31 1.781(7) . ?
P2 C37 1.783(7) . ?
C13 C14 1.373(8) . ?
C13 C18 1.389(8) . ?
C14 C15 1.373(8) . ?
C15 C16 1.369(9) . ?
C16 C17 1.365(9) . ?
C17 C18 1.374(8) . ?
C19 C24 1.381(8) . ?
C19 C20 1.392(9) . ?
C20 C21 1.379(9) . ?
C21 C22 1.353(10) . ?
C22 C23 1.382(10) . ?
C23 C24 1.392(9) . ?
C25 C30 1.376(8) . ?
C25 C26 1.404(8) . ?
C26 C27 1.387(9) . ?
C27 C28 1.370(10) . ?
C28 C29 1.362(9) . ?
C29 C30 1.362(9) . ?
C31 C32 1.375(9) . ?
C31 C36 1.380(8) . ?
C32 C33 1.372(10) . ?
C33 C34 1.359(10) . ?
C34 C35 1.367(10) . ?
C35 C36 1.382(10) . ?
C37 C38 1.362(9) . ?
C37 C42 1.378(8) . ?
C38 C39 1.360(9) . ?
C39 C40 1.363(10) . ?
C40 C41 1.351(10) . ?
C41 C42 1.366(9) . ?
C43 C44 1.364(8) . ?
C43 C48 1.379(8) . ?
C44 C45 1.382(9) . ?
C45 C46 1.366(9) . ?
C46 C47 1.365(9) . ?
C47 C48 1.366(9) . ?
